data_7012211
loop_
_publ_author_name
'Schatz, Markus'
'Leibold, Michael'
'Foxon, Simon P.'
'Weitzer, Markus'
'Heinemann, Frank W.'
'Hampel, Frank'
'Walter, Olaf'
'Schindler, Siegfried'

_publ_section_title
;
 Syntheses and characterization of copper complexes of the ligand
 (2-aminoethyl)bis(2-pyridylmethyl)amine (uns-penp) and derivatives
;
_journal_issue 8
_journal_name_full 'Dalton Transactions'
_journal_page_first 1480
_journal_paper_doi 10.1039/b208740e
_journal_year 2003
_chemical_formula_sum 'C14 H19 Cl3 Cu N4 O6.5'
_chemical_formula_weight 517.22
_chemical_name_systematic
;
?
;
_space_group_IT_number 15
_symmetry_cell_setting monoclinic
_symmetry_space_group_name_Hall '-C 2yc'
_symmetry_space_group_name_H-M 'C 1 2/c 1'
_atom_sites_solution_hydrogens geom
_atom_sites_solution_primary direct
_atom_sites_solution_secondary difmap
_audit_creation_method SHELXL-97
_cell_angle_alpha 90.00
_cell_angle_beta 108.8280(10)
_cell_angle_gamma 90.00
_cell_formula_units_Z 8
_cell_length_a 14.3876(13)
_cell_length_b 20.6906(18)
_cell_length_c 14.8827(13)
_cell_measurement_temperature 200(2)
_cell_volume 4193.3(6)
_computing_molecular_graphics ORTEP-III
_computing_publication_material ORTEP-III
_computing_structure_refinement 'SHELXL-97 (Sheldrick, 1997)'
_computing_structure_solution 'SHELXS-97 (Sheldrick, 1990)'
_diffrn_ambient_temperature 200(2)
_diffrn_measured_fraction_theta_full 0.479
_diffrn_measured_fraction_theta_max 0.479
_diffrn_measurement_device_type 'Siemens SMART 1000 CCD diffractometer'
_diffrn_measurement_method '\w rotation with narrow frames'
_diffrn_radiation_monochromator graphite
_diffrn_radiation_source 'fine-focus sealed tube'
_diffrn_radiation_type MoK\a
_diffrn_radiation_wavelength 0.71073
_diffrn_reflns_av_R_equivalents 0.0265
_diffrn_reflns_av_sigmaI/netI 0.0279
_diffrn_reflns_limit_h_max 18
_diffrn_reflns_limit_h_min -18
_diffrn_reflns_limit_k_max 27
_diffrn_reflns_limit_k_min -27
_diffrn_reflns_limit_l_max 19
_diffrn_reflns_limit_l_min -19
_diffrn_reflns_number 22039
_diffrn_reflns_theta_full 28.31
_diffrn_reflns_theta_max 28.31
_diffrn_reflns_theta_min 1.79
_exptl_absorpt_coefficient_mu 1.465
_exptl_crystal_colour green
_exptl_crystal_density_diffrn 1.639
_exptl_crystal_density_method 'not measured'
_exptl_crystal_description block
_exptl_crystal_F_000 2104
_exptl_crystal_size_max 0.35
_exptl_crystal_size_mid 0.25
_exptl_crystal_size_min 0.20
_refine_diff_density_max 1.555
_refine_diff_density_min -0.726
_refine_diff_density_rms 0.121
_refine_ls_extinction_method none
_refine_ls_goodness_of_fit_ref 1.057
_refine_ls_hydrogen_treatment mixed
_refine_ls_matrix_type full
_refine_ls_number_parameters 311
_refine_ls_number_reflns 5135
_refine_ls_number_restraints 3
_refine_ls_restrained_S_all 1.057
_refine_ls_R_factor_all 0.0686
_refine_ls_R_factor_gt 0.0508
_refine_ls_shift/su_max 0.010
_refine_ls_shift/su_mean 0.000
_refine_ls_structure_factor_coef Fsqd
_refine_ls_weighting_details 'w=1/[\s^2^(Fo^2^)+(0.1151P)^2^+4.8327P] where P=(Fo^2^+2Fc^2^)/3'
_refine_ls_weighting_scheme calc
_refine_ls_wR_factor_gt 0.1713
_refine_ls_wR_factor_ref 0.1802
_reflns_number_gt 3762
_reflns_number_total 5135
_reflns_threshold_expression >2sigma(I)
_cod_data_source_file b208740e.txt
_cod_data_source_block ss18new
_cod_depositor_comments
;
The following automatic conversions were performed:

'_refine_ls_weighting_scheme' value 'calc
w=1/[\s^2^(Fo^2^)+(0.1151P)^2^+4.8327P] where P=(Fo^2^+2Fc^2^)/3' was
changed to 'calc'. New tag '_refine_ls_weighting_details' was
created. The value of the new tag was set to
'w=1/[\s^2^(Fo^2^)+(0.1151P)^2^+4.8327P] where P=(Fo^2^+2Fc^2^)/3'.

Automatic conversion script
Id: cif_fix_values 3143 2015-03-26 13:38:13Z robertas 
;
_cod_original_sg_symbol_H-M C2/c
_cod_original_formula_sum 'C14 H19 Cl3 Cu N4 O6.50'
_cod_database_code 7012211

loop_
_symmetry_equiv_pos_as_xyz
'x, y, z'
'-x, y, -z+1/2'
'x+1/2, y+1/2, z'
'-x+1/2, y+1/2, -z+1/2'
'-x, -y, -z'
'x, -y, z-1/2'
'-x+1/2, -y+1/2, -z'
'x+1/2, -y+1/2, z-1/2'

loop_
_atom_site_label
_atom_site_type_symbol
_atom_site_fract_x
_atom_site_fract_y
_atom_site_fract_z
_atom_site_U_iso_or_equiv
_atom_site_adp_type
_atom_site_occupancy
_atom_site_calc_flag
_atom_site_refinement_flags
_atom_site_disorder_assembly
_atom_site_disorder_group
Cu1 Cu 0.32197(3) 0.27182(2) 0.13854(3) 0.03433(17) Uani 1 d . . .
Cl1 Cl 0.37485(7) 0.28179(5) 0.00978(7) 0.0398(2) Uani 1 d . . .
Cl2 Cl 0.5000 0.31005(8) 0.2500 0.0491(4) Uani 1 d S . .
N1 N 0.2440(2) 0.25612(15) 0.2314(2) 0.0335(6) Uani 1 d . . .
N2 N 0.2602(2) 0.35775(15) 0.1264(2) 0.0363(7) Uani 1 d . . .
N3 N 0.3488(2) 0.17844(15) 0.1571(2) 0.0343(6) Uani 1 d . . .
N4 N 0.4047(3) 0.3389(2) 0.4552(3) 0.0524(9) Uani 1 d D . .
C1 C 0.1572(3) 0.30020(19) 0.2002(3) 0.0375(8) Uani 1 d . . .
H1A H 0.1356 0.3105 0.2539 0.040(8) Uiso 1 calc R . .
H1B H 0.1035 0.2787 0.1526 0.040(8) Uiso 1 calc R . .
C2 C 0.1833(3) 0.36125(19) 0.1597(3) 0.0364(8) Uani 1 d . . .
C3 C 0.1302(3) 0.4186(2) 0.1524(3) 0.0469(10) Uani 1 d . . .
H3 H 0.0766 0.4205 0.1743 0.044(6) Uiso 1 calc R . .
C4 C 0.1578(4) 0.4722(2) 0.1124(3) 0.0526(11) Uani 1 d . . .
H4 H 0.1228 0.5106 0.1067 0.044(6) Uiso 1 calc R . .
C5 C 0.2372(4) 0.4685(2) 0.0810(3) 0.0514(10) Uani 1 d . . .
H5 H 0.2575 0.5046 0.0550 0.044(6) Uiso 1 calc R . .
C6 C 0.2868(3) 0.41068(19) 0.0885(3) 0.0440(9) Uani 1 d . . .
H6 H 0.3404 0.4083 0.0667 0.044(6) Uiso 1 calc R . .
C7 C 0.2150(3) 0.18748(19) 0.2227(3) 0.0398(8) Uani 1 d . . .
H7A H 0.1509 0.1829 0.1750 0.056(9) Uiso 1 calc R . .
H7B H 0.2104 0.1722 0.2827 0.056(9) Uiso 1 calc R . .
C8 C 0.2887(3) 0.14706(18) 0.1951(2) 0.0370(8) Uani 1 d . . .
C9 C 0.2917(3) 0.0801(2) 0.2039(3) 0.0488(10) Uani 1 d . . .
H9 H 0.2510 0.0587 0.2316 0.054(7) Uiso 1 calc R . .
C10 C 0.3564(4) 0.0461(2) 0.1706(3) 0.0530(11) Uani 1 d . . .
H10 H 0.3579 0.0012 0.1735 0.054(7) Uiso 1 calc R . .
C11 C 0.4180(3) 0.0783(2) 0.1334(3) 0.0474(10) Uani 1 d . . .
H11 H 0.4626 0.0556 0.1119 0.054(7) Uiso 1 calc R . .
C12 C 0.4138(3) 0.14483(19) 0.1279(3) 0.0403(8) Uani 1 d . . .
H12 H 0.4567 0.1669 0.1035 0.054(7) Uiso 1 calc R . .
C13 C 0.3045(3) 0.26782(19) 0.3328(3) 0.0408(9) Uani 1 d . . .
H13A H 0.2677 0.2531 0.3732 0.049(6) Uiso 1 calc R . .
H13B H 0.3636 0.2418 0.3474 0.049(6) Uiso 1 calc R . .
C14 C 0.3338(3) 0.3370(2) 0.3570(3) 0.0424(9) Uani 1 d . . .
H14A H 0.3640 0.3544 0.3126 0.049(6) Uiso 1 calc R . .
H14B H 0.2764 0.3628 0.3532 0.049(6) Uiso 1 calc R . .
Cl3 Cl 0.36804(7) 0.14741(5) 0.53029(7) 0.0420(2) Uani 1 d . . .
O31 O 0.2657(2) 0.1471(2) 0.4786(3) 0.0712(10) Uani 1 d . . .
O32 O 0.3952(3) 0.21236(18) 0.5609(3) 0.0805(12) Uani 1 d . . .
O33 O 0.3876(3) 0.10818(17) 0.6126(3) 0.0703(10) Uani 1 d . . .
O34 O 0.4203(3) 0.1279(2) 0.4704(3) 0.0805(12) Uani 1 d . . .
O42 O 0.5262(6) 0.3494(4) 0.8283(6) 0.124(3) Uani 0.70 d P . .
O43 O 0.5823(4) 0.4377(3) 0.7588(7) 0.103(3) Uani 0.70 d P . .
Cl4 Cl 0.5230(3) 0.4181(3) 0.8230(4) 0.0726(12) Uani 0.30 d P . 1
O41 O 0.428(4) 0.466(2) 0.796(3) 0.27(2) Uiso 0.30 d P . 1
O44 O 0.5648(12) 0.4456(7) 0.9248(10) 0.086(4) Uani 0.30 d P A 1
O10 O 0.4744(7) 0.5484(4) 0.8523(8) 0.054(3) Uani 0.30 d P B 1
Cl4X Cl 0.5000 0.3975(3) 0.7500 0.0844(16) Uani 0.40 d SP . 2
O10X O 0.5813(10) 0.4772(5) 1.0181(9) 0.038(3) Uani 0.20 d P . .
H41 H 0.409(5) 0.3845(17) 0.467(5) 0.11(2) Uiso 1 d D . .
H42 H 0.375(4) 0.314(3) 0.493(4) 0.09(2) Uiso 1 d D . .
H43 H 0.458(3) 0.319(3) 0.442(4) 0.084(19) Uiso 1 d D . .

loop_
_atom_site_aniso_label
_atom_site_aniso_U_11
_atom_site_aniso_U_22
_atom_site_aniso_U_33
_atom_site_aniso_U_23
_atom_site_aniso_U_13
_atom_site_aniso_U_12
Cu1 0.0378(3) 0.0393(3) 0.0322(3) 0.00299(17) 0.0201(2) 0.00643(17)
Cl1 0.0363(5) 0.0547(6) 0.0340(5) -0.0007(4) 0.0191(4) -0.0025(4)
Cl2 0.0320(6) 0.0728(10) 0.0404(7) 0.000 0.0090(5) 0.000
N1 0.0326(15) 0.0424(16) 0.0294(15) -0.0002(12) 0.0152(12) 0.0036(12)
N2 0.0353(16) 0.0423(16) 0.0310(15) -0.0005(12) 0.0105(13) 0.0041(12)
N3 0.0354(15) 0.0389(16) 0.0300(15) -0.0002(12) 0.0126(12) 0.0027(12)
N4 0.0361(18) 0.072(3) 0.045(2) -0.0091(19) 0.0076(16) 0.0040(18)
C1 0.0272(16) 0.051(2) 0.0362(19) -0.0061(16) 0.0136(15) 0.0048(15)
C2 0.0312(17) 0.047(2) 0.0286(17) -0.0054(14) 0.0069(14) 0.0035(15)
C3 0.038(2) 0.057(2) 0.043(2) -0.0086(18) 0.0104(17) 0.0147(18)
C4 0.057(3) 0.046(2) 0.048(2) -0.0034(18) 0.008(2) 0.0155(19)
C5 0.064(3) 0.039(2) 0.046(2) 0.0004(17) 0.010(2) -0.0007(19)
C6 0.044(2) 0.045(2) 0.043(2) 0.0014(17) 0.0137(18) 0.0000(17)
C7 0.0383(19) 0.048(2) 0.039(2) 0.0005(16) 0.0198(16) -0.0024(16)
C8 0.0389(19) 0.045(2) 0.0280(18) -0.0001(14) 0.0116(15) 0.0002(15)
C9 0.055(3) 0.044(2) 0.050(2) 0.0053(18) 0.021(2) -0.0011(18)
C10 0.068(3) 0.041(2) 0.049(2) -0.0011(18) 0.016(2) 0.008(2)
C11 0.050(2) 0.053(2) 0.038(2) -0.0018(17) 0.0114(18) 0.0175(19)
C12 0.0363(19) 0.051(2) 0.0335(19) -0.0020(16) 0.0115(16) 0.0077(16)
C13 0.038(2) 0.057(2) 0.0287(18) 0.0010(16) 0.0134(16) 0.0092(17)
C14 0.0352(19) 0.058(2) 0.0328(19) -0.0040(17) 0.0099(16) 0.0052(16)
Cl3 0.0422(5) 0.0461(5) 0.0443(5) 0.0027(4) 0.0231(4) 0.0000(4)
O31 0.0474(19) 0.113(3) 0.055(2) 0.0102(19) 0.0198(16) -0.0070(19)
O32 0.108(3) 0.059(2) 0.064(2) -0.0007(18) 0.014(2) -0.014(2)
O33 0.069(2) 0.075(2) 0.080(3) 0.0363(19) 0.043(2) 0.0207(18)
O34 0.080(3) 0.096(3) 0.090(3) 0.003(2) 0.061(2) 0.014(2)
O42 0.090(5) 0.153(8) 0.114(6) 0.038(5) 0.013(5) -0.019(5)
O43 0.047(3) 0.079(4) 0.193(9) 0.005(5) 0.054(4) -0.006(3)
Cl4 0.051(2) 0.088(3) 0.082(3) 0.028(3) 0.027(2) 0.007(2)
O44 0.106(11) 0.086(9) 0.076(9) 0.019(7) 0.045(9) 0.003(8)
O10 0.045(5) 0.034(5) 0.075(7) -0.003(5) 0.010(5) 0.013(4)
Cl4X 0.054(3) 0.090(4) 0.102(5) 0.000 0.016(3) 0.000
O10X 0.053(8) 0.016(5) 0.044(7) 0.016(5) 0.015(6) 0.008(5)

loop_
_atom_type_symbol
_atom_type_description
_atom_type_scat_dispersion_real
_atom_type_scat_dispersion_imag
_atom_type_scat_source
C C 0.0033 0.0016 'International Tables Vol C Tables 4.2.6.8 and 6.1.1.4'
H H 0.0000 0.0000 'International Tables Vol C Tables 4.2.6.8 and 6.1.1.4'
N N 0.0061 0.0033 'International Tables Vol C Tables 4.2.6.8 and 6.1.1.4'
O O 0.0106 0.0060 'International Tables Vol C Tables 4.2.6.8 and 6.1.1.4'
Cl Cl 0.1484 0.1585 'International Tables Vol C Tables 4.2.6.8 and 6.1.1.4'
Cu Cu 0.3201 1.2651 'International Tables Vol C Tables 4.2.6.8 and 6.1.1.4'

loop_
_geom_angle_atom_site_label_1
_geom_angle_atom_site_label_2
_geom_angle_atom_site_label_3
_geom_angle
_geom_angle_site_symmetry_1
_geom_angle_site_symmetry_3
_geom_angle_publ_flag
N2 Cu1 N3 163.58(13) . . ?
N2 Cu1 N1 82.94(13) . . ?
N3 Cu1 N1 82.89(12) . . ?
N2 Cu1 Cl1 95.96(9) . . ?
N3 Cu1 Cl1 95.91(9) . . ?
N1 Cu1 Cl1 166.61(9) . . ?
N2 Cu1 Cl2 95.93(10) . . ?
N3 Cu1 Cl2 95.59(10) . . ?
N1 Cu1 Cl2 104.41(9) . . ?
Cl1 Cu1 Cl2 88.97(3) . . ?
Cu1 Cl2 Cu1 145.70(7) 2_655 . ?
C7 N1 C1 112.1(3) . . ?
C7 N1 C13 107.5(3) . . ?
C1 N1 C13 111.7(3) . . ?
C7 N1 Cu1 107.0(2) . . ?
C1 N1 Cu1 106.0(2) . . ?
C13 N1 Cu1 112.5(2) . . ?
C6 N2 C2 119.2(3) . . ?
C6 N2 Cu1 126.4(3) . . ?
C2 N2 Cu1 114.4(2) . . ?
C8 N3 C12 119.7(3) . . ?
C8 N3 Cu1 114.2(2) . . ?
C12 N3 Cu1 125.9(3) . . ?
C14 N4 H41 101(4) . . ?
C14 N4 H42 106(4) . . ?
H41 N4 H42 115(6) . . ?
C14 N4 H43 97(4) . . ?
H41 N4 H43 117(5) . . ?
H42 N4 H43 116(5) . . ?
N1 C1 C2 110.2(3) . . ?
N1 C1 H1A 109.6 . . ?
C2 C1 H1A 109.6 . . ?
N1 C1 H1B 109.6 . . ?
C2 C1 H1B 109.6 . . ?
H1A C1 H1B 108.1 . . ?
N2 C2 C3 120.6(4) . . ?
N2 C2 C1 116.3(3) . . ?
C3 C2 C1 123.1(3) . . ?
C4 C3 C2 119.5(4) . . ?
C4 C3 H3 120.3 . . ?
C2 C3 H3 120.3 . . ?
C5 C4 C3 119.5(4) . . ?
C5 C4 H4 120.3 . . ?
C3 C4 H4 120.3 . . ?
C4 C5 C6 119.1(4) . . ?
C4 C5 H5 120.4 . . ?
C6 C5 H5 120.4 . . ?
N2 C6 C5 122.2(4) . . ?
N2 C6 H6 118.9 . . ?
C5 C6 H6 118.9 . . ?
N1 C7 C8 110.8(3) . . ?
N1 C7 H7A 109.5 . . ?
C8 C7 H7A 109.5 . . ?
N1 C7 H7B 109.5 . . ?
C8 C7 H7B 109.5 . . ?
H7A C7 H7B 108.1 . . ?
N3 C8 C9 121.1(4) . . ?
N3 C8 C7 116.8(3) . . ?
C9 C8 C7 122.0(4) . . ?
C10 C9 C8 118.5(4) . . ?
C10 C9 H9 120.7 . . ?
C8 C9 H9 120.7 . . ?
C11 C10 C9 120.0(4) . . ?
C11 C10 H10 120.0 . . ?
C9 C10 H10 120.0 . . ?
C10 C11 C12 119.4(4) . . ?
C10 C11 H11 120.3 . . ?
C12 C11 H11 120.3 . . ?
N3 C12 C11 121.2(4) . . ?
N3 C12 H12 119.4 . . ?
C11 C12 H12 119.4 . . ?
C14 C13 N1 115.0(3) . . ?
C14 C13 H13A 108.5 . . ?
N1 C13 H13A 108.5 . . ?
C14 C13 H13B 108.5 . . ?
N1 C13 H13B 108.5 . . ?
H13A C13 H13B 107.5 . . ?
N4 C14 C13 108.2(3) . . ?
N4 C14 H14A 110.1 . . ?
C13 C14 H14A 110.1 . . ?
N4 C14 H14B 110.1 . . ?
C13 C14 H14B 110.1 . . ?
H14A C14 H14B 108.4 . . ?
O34 Cl3 O33 112.8(2) . . ?
O34 Cl3 O31 109.2(3) . . ?
O33 Cl3 O31 110.2(2) . . ?
O34 Cl3 O32 109.0(3) . . ?
O33 Cl3 O32 107.7(2) . . ?
O31 Cl3 O32 107.8(3) . . ?
Cl4 O42 Cl4X 44.9(4) . . ?
O41 O43 Cl4X 113(3) 2_656 . ?
O41 O43 Cl4 136(3) 2_656 . ?
Cl4X O43 Cl4 44.3(3) . . ?
O41 O43 Cl4 72(3) 2_656 2_656 ?
Cl4X O43 Cl4 41.5(3) . 2_656 ?
Cl4 O43 Cl4 80.3(4) . 2_656 ?
O42 Cl4 O41 129.1(19) . . ?
O42 Cl4 O43 106.6(6) . . ?
O41 Cl4 O43 106.1(17) . . ?
O42 Cl4 O44 108.4(7) . . ?
O41 Cl4 O44 92.7(17) . . ?
O43 Cl4 O44 113.5(7) . . ?
O42 Cl4 O43 106.8(5) . 2_656 ?
O41 Cl4 O43 34.5(16) . 2_656 ?
O43 Cl4 O43 92.2(4) . 2_656 ?
O44 Cl4 O43 127.1(7) . 2_656 ?
O42 Cl4 Cl4 93.0(4) . 2_656 ?
O41 Cl4 Cl4 77.3(17) . 2_656 ?
O43 Cl4 Cl4 52.6(4) . 2_656 ?
O44 Cl4 Cl4 157.8(5) . 2_656 ?
O43 Cl4 Cl4 47.0(4) 2_656 2_656 ?
O43 O41 Cl4 74(3) 2_656 . ?
O10X O44 Cl4 166.8(13) . . ?
O43 Cl4X O43 108.2(7) . 2_656 ?
O43 Cl4X O42 117.2(5) . 2_656 ?
O43 Cl4X O42 109.1(5) 2_656 2_656 ?
O43 Cl4X O42 109.1(5) . . ?
O43 Cl4X O42 117.2(5) 2_656 . ?
O42 Cl4X O42 95.9(8) 2_656 . ?

loop_
_geom_bond_atom_site_label_1
_geom_bond_atom_site_label_2
_geom_bond_distance
_geom_bond_site_symmetry_2
_geom_bond_publ_flag
Cu1 N2 1.970(3) . ?
Cu1 N3 1.972(3) . ?
Cu1 N1 2.068(3) . ?
Cu1 Cl1 2.2880(10) . ?
Cu1 Cl2 2.6825(7) . ?
Cl2 Cu1 2.6825(7) 2_655 ?
N1 C7 1.474(5) . ?
N1 C1 1.494(4) . ?
N1 C13 1.499(5) . ?
N2 C6 1.342(5) . ?
N2 C2 1.352(5) . ?
N3 C8 1.343(5) . ?
N3 C12 1.346(5) . ?
N4 C14 1.488(5) . ?
N4 H41 0.96(3) . ?
N4 H42 0.95(3) . ?
N4 H43 0.95(3) . ?
C1 C2 1.499(5) . ?
C1 H1A 0.9700 . ?
C1 H1B 0.9700 . ?
C2 C3 1.396(5) . ?
C3 C4 1.377(6) . ?
C3 H3 0.9300 . ?
C4 C5 1.369(7) . ?
C4 H4 0.9300 . ?
C5 C6 1.379(6) . ?
C5 H5 0.9300 . ?
C6 H6 0.9300 . ?
C7 C8 1.508(5) . ?
C7 H7A 0.9700 . ?
C7 H7B 0.9700 . ?
C8 C9 1.391(6) . ?
C9 C10 1.381(6) . ?
C9 H9 0.9300 . ?
C10 C11 1.362(6) . ?
C10 H10 0.9300 . ?
C11 C12 1.379(6) . ?
C11 H11 0.9300 . ?
C12 H12 0.9300 . ?
C13 C14 1.502(6) . ?
C13 H13A 0.9700 . ?
C13 H13B 0.9700 . ?
C14 H14A 0.9700 . ?
C14 H14B 0.9700 . ?
Cl3 O34 1.399(3) . ?
Cl3 O33 1.420(3) . ?
Cl3 O31 1.425(4) . ?
Cl3 O32 1.432(4) . ?
O42 Cl4 1.425(10) . ?
O42 Cl4X 1.486(9) . ?
O43 O41 0.98(5) 2_656 ?
O43 Cl4X 1.418(7) . ?
O43 Cl4 1.526(9) . ?
O43 Cl4 1.658(9) 2_656 ?
Cl4 O41 1.64(5) . ?
Cl4 O44 1.547(17) . ?
Cl4 O43 1.658(9) 2_656 ?
Cl4 Cl4 2.057(12) 2_656 ?
O41 O43 0.98(5) 2_656 ?
O44 O10X 1.48(2) . ?
Cl4X O43 1.418(7) 2_656 ?
Cl4X O42 1.486(9) 2_656 ?
